data_4332609
loop_
_publ_author_name
'Hsu, Miao-Hsing'
'Chen, Rung-Tsang'
'Sheu, Wen-Shyan'
'Shieh, Minghuey'

_publ_section_title
;
 Carbon Dioxide Fixation by an Unprecedented Hydroxo Lead&#x2212;Chromium
 Carbonyl Complex:&#x00A0; Synthesis, Reactivity, and Theoretical
 Calculations
;
_journal_issue 17
_journal_name_full 'Inorganic Chemistry'
_journal_page_first 6740
_journal_page_last 6747
_journal_paper_doi 10.1021/ic060554o
_journal_volume 45
_journal_year 2006
_chemical_formula_moiety 'C31 H32 Cr2 N2 O13 Pb1'
_chemical_formula_sum 'C31 H32 Cr2 N2 O13 Pb'
_chemical_formula_weight 951.79
_chemical_name_systematic
;
 ?
;
_space_group_IT_number 14
_symmetry_cell_setting monoclinic
_symmetry_space_group_name_Hall '-P 2ybc'
_symmetry_space_group_name_H-M 'P 1 21/c 1'
_atom_sites_solution_hydrogens geom
_atom_sites_solution_primary direct
_atom_sites_solution_secondary difmap
_audit_creation_method SHELXL-97
_cell_angle_alpha 90.00
_cell_angle_beta 90.49(4)
_cell_angle_gamma 90.00
_cell_formula_units_Z 4
_cell_length_a 12.088(8)
_cell_length_b 23.9710(11)
_cell_length_c 12.832(5)
_cell_measurement_reflns_used 25
_cell_measurement_temperature 298(2)
_cell_measurement_theta_max 10.37
_cell_measurement_theta_min 9.23
_cell_volume 3718(3)
_computing_cell_refinement 'CAD4 Express (Enraf Nonius, 1994)'
_computing_data_collection 'CAD4 Express (Enraf Nonius, 1994)'
_computing_data_reduction 'XCAD4 (Harms & Wocadlo, 1995)'
_computing_molecular_graphics 'Ortep-3 for Windows (Farrugia, 1997)'
_computing_publication_material 'WinGX publication routines (Farrugia, 1999)'
_computing_structure_refinement 'SHELXL-97 (Sheldrick, 1997)'
_computing_structure_solution 'SHELXS-97 (Sheldrick, 1997)'
_diffrn_ambient_temperature 298(2)
_diffrn_measured_fraction_theta_full 1.000
_diffrn_measured_fraction_theta_max 1.000
_diffrn_measurement_device_type 'Enraf Nonius TurboCAD4'
_diffrn_measurement_method 'non-profiled omega/2theta scans'
_diffrn_radiation_monochromator graphite
_diffrn_radiation_source 'fine-focus sealed tube'
_diffrn_radiation_type Mok\a
_diffrn_radiation_wavelength 0.71073
_diffrn_reflns_av_R_equivalents 0.0538
_diffrn_reflns_av_sigmaI/netI 0.1322
_diffrn_reflns_limit_h_max 14
_diffrn_reflns_limit_h_min -14
_diffrn_reflns_limit_k_max 29
_diffrn_reflns_limit_k_min 0
_diffrn_reflns_limit_l_max 15
_diffrn_reflns_limit_l_min 0
_diffrn_reflns_number 7618
_diffrn_reflns_theta_full 25.92
_diffrn_reflns_theta_max 25.92
_diffrn_reflns_theta_min 1.68
_diffrn_standards_decay_% 2
_diffrn_standards_interval_time 120
_diffrn_standards_number 3
_exptl_absorpt_coefficient_mu 5.153
_exptl_absorpt_correction_T_max 0.5927
_exptl_absorpt_correction_T_min 0.4021
_exptl_absorpt_correction_type psi-scan
_exptl_absorpt_process_details
;
 ?
;
_exptl_crystal_colour black
_exptl_crystal_density_diffrn 1.700
_exptl_crystal_density_method 'not measured'
_exptl_crystal_description prism
_exptl_crystal_F_000 1864
_exptl_crystal_size_max 0.4
_exptl_crystal_size_mid 0.15
_exptl_crystal_size_min 0.1
_refine_diff_density_max 1.491
_refine_diff_density_min -2.483
_refine_diff_density_rms 0.163
_refine_ls_extinction_method none
_refine_ls_goodness_of_fit_ref 0.984
_refine_ls_hydrogen_treatment fixed
_refine_ls_matrix_type full
_refine_ls_number_parameters 442
_refine_ls_number_reflns 7282
_refine_ls_number_restraints 0
_refine_ls_restrained_S_all 0.984
_refine_ls_R_factor_all 0.1615
_refine_ls_R_factor_gt 0.0471
_refine_ls_shift/su_max 0.003
_refine_ls_shift/su_mean 0.000
_refine_ls_structure_factor_coef Fsqd
_refine_ls_weighting_details 'calc w=1/[\s^2^(Fo^2^)+(0.0658P)^2^+0.0000P] where P=(Fo^2^+2Fc^2^)/3'
_refine_ls_weighting_scheme calc
_refine_ls_wR_factor_gt 0.1077
_refine_ls_wR_factor_ref 0.1424
_reflns_number_gt 3451
_reflns_number_total 7282
_reflns_threshold_expression >2sigma(I)
_cod_data_source_file ic060554osup1.cif
_cod_data_source_block '[TMBA]2[2]'
_cod_original_sg_symbol_H-M 'P 21/c'
_cod_original_formula_sum 'C31 H32 Cr2 N2 O13 Pb1'
_cod_database_code 4332609

loop_
_symmetry_equiv_pos_as_xyz
'x, y, z'
'-x, y+1/2, -z+1/2'
'-x, -y, -z'
'x, -y-1/2, z-1/2'

loop_
_atom_site_label
_atom_site_type_symbol
_atom_site_fract_x
_atom_site_fract_y
_atom_site_fract_z
_atom_site_U_iso_or_equiv
_atom_site_adp_type
_atom_site_occupancy
_atom_site_symmetry_multiplicity
_atom_site_calc_flag
_atom_site_refinement_flags
C1 C 0.4862(10) 0.6661(5) 0.1338(8) 0.050(3) Uani 1 1 d .
C1A C 0.6261(9) 1.0302(5) 0.2201(8) 0.055(3) Uani 1 1 d .
C1B C 0.8261(11) 0.3317(6) 0.1787(11) 0.075(4) Uani 1 1 d .
C2 C 0.5572(9) 0.7166(5) 0.3006(9) 0.057(3) Uani 1 1 d .
C2A C 0.7351(11) 1.0232(6) 0.1928(10) 0.079(4) Uani 1 1 d .
H2A H 0.7834 1.0038 0.2364 0.095 Uiso 1 1 calc R
C2B C 0.8596(14) 0.2979(7) 0.2629(13) 0.108(5) Uani 1 1 d .
H2B H 0.9056 0.3133 0.3138 0.130 Uiso 1 1 calc R
C3 C 0.5075(10) 0.7747(5) 0.1293(9) 0.058(3) Uani 1 1 d .
C3A C 0.7731(12) 1.0461(7) 0.0970(12) 0.096(5) Uani 1 1 d .
H3A H 0.8451 1.0391 0.0756 0.115 Uiso 1 1 calc R
C3B C 0.763(2) 0.2230(11) 0.195(3) 0.172(14) Uani 1 1 d .
H3B H 0.7441 0.1855 0.1973 0.207 Uiso 1 1 calc R
C4 C 0.7164(11) 0.7670(5) 0.1859(9) 0.066(3) Uani 1 1 d .
C4A C 0.7071(17) 1.0770(6) 0.0386(12) 0.094(5) Uani 1 1 d .
H4A H 0.7337 1.0933 -0.0220 0.112 Uiso 1 1 calc R
C4B C 0.827(2) 0.2433(10) 0.273(2) 0.180(11) Uani 1 1 d .
H4B H 0.8482 0.2217 0.3304 0.215 Uiso 1 1 calc R
C5 C 0.6572(9) 0.7028(4) 0.0285(8) 0.053(3) Uani 1 1 d .
C5A C 0.6030(15) 1.0848(6) 0.0663(11) 0.086(4) Uani 1 1 d .
H5A H 0.5567 1.1065 0.0246 0.103 Uiso 1 1 calc R
C5B C 0.7241(19) 0.2538(12) 0.112(2) 0.157(10) Uani 1 1 d .
H5B H 0.6755 0.2386 0.0633 0.188 Uiso 1 1 calc R
C6 C 0.7331(11) 0.6107(5) 0.4697(9) 0.066(3) Uani 1 1 d .
C6A C 0.5624(11) 1.0613(5) 0.1556(9) 0.068(3) Uani 1 1 d .
H6A H 0.4885 1.0670 0.1723 0.081 Uiso 1 1 calc R
C6B C 0.7594(13) 0.3072(9) 0.1051(14) 0.120(7) Uani 1 1 d .
H6B H 0.7375 0.3282 0.0475 0.144 Uiso 1 1 calc R
C7 C 0.8846(14) 0.6836(7) 0.4132(12) 0.095(5) Uani 1 1 d .
C8 C 0.8257(10) 0.5328(5) 0.3548(9) 0.064(3) Uani 1 1 d .
C9 C 0.9402(10) 0.5881(5) 0.5070(9) 0.066(3) Uani 1 1 d .
C10 C 0.9753(11) 0.6054(6) 0.2989(10) 0.082(4) Uani 1 1 d .
C11 C 0.7462(9) 0.5519(5) 0.0829(8) 0.052(3) Uani 1 1 d .
C12 C 0.5810(9) 1.0059(4) 0.3187(7) 0.048(3) Uani 1 1 d .
H12A H 0.5221 1.0299 0.3432 0.057 Uiso 1 1 calc R
H12B H 0.6392 1.0063 0.3712 0.057 Uiso 1 1 calc R
C13 C 0.6282(10) 0.9069(5) 0.2865(10) 0.077(4) Uani 1 1 d .
H13A H 0.6590 0.9163 0.2200 0.116 Uiso 1 1 calc R
H13B H 0.6007 0.8693 0.2845 0.116 Uiso 1 1 calc R
H13C H 0.6844 0.9099 0.3395 0.116 Uiso 1 1 calc R
C14 C 0.4498(10) 0.9427(5) 0.2276(9) 0.067(3) Uani 1 1 d .
H14A H 0.4820 0.9519 0.1617 0.101 Uiso 1 1 calc R
H14B H 0.3913 0.9684 0.2427 0.101 Uiso 1 1 calc R
H14C H 0.4205 0.9055 0.2247 0.101 Uiso 1 1 calc R
C15 C 0.4867(10) 0.9321(5) 0.4124(8) 0.064(3) Uani 1 1 d .
H15A H 0.5428 0.9343 0.4657 0.096 Uiso 1 1 calc R
H15B H 0.4571 0.8950 0.4102 0.096 Uiso 1 1 calc R
H15C H 0.4286 0.9581 0.4276 0.096 Uiso 1 1 calc R
C16 C 0.8646(10) 0.3906(5) 0.1774(10) 0.073(4) Uani 1 1 d .
H16A H 0.8825 0.4019 0.2482 0.088 Uiso 1 1 calc R
H16B H 0.8046 0.4142 0.1527 0.088 Uiso 1 1 calc R
C17 C 0.9352(11) 0.3926(7) -0.0018(9) 0.095(5) Uani 1 1 d .
H17A H 0.8740 0.4163 -0.0199 0.143 Uiso 1 1 calc R
H17B H 0.9153 0.3544 -0.0142 0.143 Uiso 1 1 calc R
H17C H 0.9979 0.4022 -0.0435 0.143 Uiso 1 1 calc R
C18 C 1.0580(10) 0.3656(5) 0.1421(11) 0.082(4) Uani 1 1 d .
H18A H 1.1191 0.3725 0.0967 0.122 Uiso 1 1 calc R
H18B H 1.0375 0.3269 0.1379 0.122 Uiso 1 1 calc R
H18C H 1.0790 0.3745 0.2125 0.122 Uiso 1 1 calc R
C19 C 0.9987(11) 0.4603(6) 0.1247(10) 0.086(4) Uani 1 1 d .
H19A H 0.9384 0.4845 0.1061 0.129 Uiso 1 1 calc R
H19B H 1.0609 0.4681 0.0809 0.129 Uiso 1 1 calc R
H19C H 1.0192 0.4665 0.1962 0.129 Uiso 1 1 calc R
Cr1 Cr 0.60019(14) 0.71620(7) 0.16174(12) 0.0464(4) Uani 1 1 d .
Cr2 Cr 0.85907(14) 0.60715(7) 0.39135(12) 0.0511(4) Uani 1 1 d .
N1 N 0.5355(7) 0.9460(3) 0.3104(6) 0.050(2) Uani 1 1 d .
N2 N 0.9637(7) 0.4003(4) 0.1104(7) 0.057(2) Uani 1 1 d .
O1 O 0.4130(8) 0.6382(3) 0.1129(7) 0.075(2) Uani 1 1 d .
O2 O 0.5289(8) 0.7149(4) 0.3860(7) 0.095(3) Uani 1 1 d .
O3 O 0.4455(8) 0.8094(3) 0.1132(7) 0.082(3) Uani 1 1 d .
O4 O 0.7858(8) 0.7981(4) 0.1989(8) 0.095(3) Uani 1 1 d .
O5 O 0.6900(8) 0.6934(4) -0.0538(6) 0.080(3) Uani 1 1 d .
O6 O 0.6584(8) 0.6103(5) 0.5243(7) 0.107(4) Uani 1 1 d .
O7 O 0.9086(13) 0.7286(5) 0.4366(11) 0.151(5) Uani 1 1 d .
O8 O 0.8063(8) 0.4882(4) 0.3348(7) 0.090(3) Uani 1 1 d .
O9 O 0.9875(8) 0.5771(5) 0.5816(7) 0.110(4) Uani 1 1 d .
O10 O 1.0493(8) 0.6034(5) 0.2411(8) 0.113(4) Uani 1 1 d .
O11 O 0.8178(6) 0.5920(3) 0.0887(5) 0.0576(19) Uani 1 1 d .
O12 O 0.6672(6) 0.5538(3) 0.1521(6) 0.0548(18) Uani 1 1 d .
O13 O 0.7521(7) 0.5132(4) 0.0180(7) 0.085(3) Uani 1 1 d .
Pb Pb 0.73449(3) 0.635374(16) 0.22668(3) 0.04628(14) Uani 1 1 d .

loop_
_atom_site_aniso_label
_atom_site_aniso_U_11
_atom_site_aniso_U_22
_atom_site_aniso_U_33
_atom_site_aniso_U_23
_atom_site_aniso_U_13
_atom_site_aniso_U_12
C1 0.062(7) 0.041(7) 0.047(6) -0.005(5) -0.009(5) 0.003(6)
C1A 0.056(7) 0.054(7) 0.054(7) -0.015(6) -0.005(6) -0.008(6)
C1B 0.064(8) 0.074(10) 0.087(10) -0.002(8) 0.016(7) -0.007(7)
C2 0.063(7) 0.058(7) 0.049(7) -0.015(6) -0.010(6) -0.007(6)
C2A 0.074(9) 0.095(11) 0.068(8) 0.004(7) -0.021(8) -0.019(8)
C2B 0.138(15) 0.082(12) 0.104(12) 0.011(10) 0.007(11) -0.036(11)
C3 0.070(8) 0.038(6) 0.066(7) -0.002(5) 0.008(6) 0.012(6)
C3A 0.074(10) 0.125(14) 0.089(11) -0.022(10) 0.033(9) -0.027(10)
C3B 0.12(2) 0.091(17) 0.31(5) -0.01(2) 0.06(3) -0.031(15)
C4 0.080(9) 0.052(8) 0.065(8) -0.014(6) -0.008(7) 0.000(7)
C4A 0.135(15) 0.074(11) 0.071(10) 0.007(8) 0.005(10) -0.031(11)
C4B 0.16(2) 0.114(19) 0.26(3) 0.059(19) 0.00(2) -0.061(17)
C5 0.075(8) 0.035(6) 0.048(7) -0.003(5) -0.006(6) 0.007(6)
C5A 0.123(13) 0.062(9) 0.073(10) -0.007(7) 0.010(9) 0.007(9)
C5B 0.108(17) 0.17(3) 0.19(3) -0.06(2) -0.004(17) -0.066(19)
C6 0.078(9) 0.072(8) 0.049(7) -0.009(6) -0.002(6) 0.013(7)
C6A 0.081(9) 0.056(8) 0.066(8) -0.002(6) 0.002(7) 0.015(7)
C6B 0.083(11) 0.153(18) 0.123(14) -0.042(13) -0.008(10) -0.054(12)
C7 0.113(12) 0.074(11) 0.097(11) 0.005(9) -0.001(9) 0.003(10)
C8 0.077(9) 0.055(8) 0.060(7) -0.007(6) -0.008(6) 0.019(7)
C9 0.071(8) 0.068(8) 0.060(7) -0.002(7) -0.013(6) 0.012(7)
C10 0.068(9) 0.118(12) 0.060(8) -0.007(8) 0.002(7) 0.019(9)
C11 0.047(6) 0.051(7) 0.057(7) -0.002(6) -0.014(6) 0.005(6)
C12 0.058(7) 0.044(6) 0.042(6) -0.002(5) -0.003(5) 0.000(5)
C13 0.088(9) 0.053(8) 0.091(9) 0.002(7) 0.009(8) 0.030(7)
C14 0.084(9) 0.051(7) 0.066(8) -0.005(6) -0.011(7) -0.003(7)
C15 0.088(9) 0.050(7) 0.055(7) 0.009(6) 0.006(6) -0.003(6)
C16 0.069(8) 0.070(9) 0.082(9) 0.002(7) 0.012(7) -0.006(7)
C17 0.082(10) 0.141(14) 0.062(8) -0.012(9) -0.004(7) -0.020(10)
C18 0.063(8) 0.064(8) 0.118(11) 0.008(8) 0.005(8) 0.019(7)
C19 0.091(10) 0.086(11) 0.081(9) 0.022(8) 0.000(8) 0.018(8)
Cr1 0.0627(11) 0.0335(9) 0.0428(9) -0.0004(7) -0.0028(8) 0.0068(8)
Cr2 0.0597(11) 0.0465(10) 0.0470(10) -0.0025(8) -0.0062(8) 0.0106(9)
N1 0.063(6) 0.034(5) 0.051(5) -0.002(4) -0.007(4) 0.004(4)
N2 0.052(5) 0.056(6) 0.063(6) 0.004(5) 0.002(5) 0.006(5)
O1 0.089(6) 0.062(6) 0.074(6) -0.004(5) -0.009(5) -0.010(5)
O2 0.112(8) 0.125(9) 0.047(5) -0.018(5) 0.014(5) -0.025(6)
O3 0.105(7) 0.046(5) 0.094(7) 0.013(5) 0.001(5) 0.026(5)
O4 0.094(7) 0.073(7) 0.118(8) -0.012(6) -0.004(6) -0.031(6)
O5 0.122(8) 0.074(6) 0.044(5) 0.003(4) 0.013(5) 0.019(5)
O6 0.093(7) 0.153(10) 0.075(6) 0.006(6) 0.013(6) 0.033(7)
O7 0.218(14) 0.065(8) 0.171(12) -0.015(8) -0.013(11) -0.035(9)
O8 0.120(8) 0.055(6) 0.094(7) -0.007(5) -0.023(6) 0.024(6)
O9 0.106(8) 0.150(10) 0.072(6) -0.007(6) -0.037(6) 0.045(7)
O10 0.069(6) 0.180(12) 0.090(7) 0.021(8) 0.010(6) 0.013(7)
O11 0.046(4) 0.060(5) 0.067(5) 0.001(4) 0.012(4) -0.003(4)
O12 0.046(4) 0.051(5) 0.068(5) -0.005(4) 0.004(4) -0.009(4)
O13 0.089(7) 0.073(6) 0.093(6) -0.040(5) -0.026(5) 0.019(5)
Pb 0.0527(2) 0.0399(2) 0.0462(2) 0.0044(2) -0.00149(15) 0.0052(2)

loop_
_atom_type_symbol
_atom_type_description
_atom_type_scat_dispersion_real
_atom_type_scat_dispersion_imag
_atom_type_scat_source
C C 0.0033 0.0016 'International Tables Vol C Tables 4.2.6.8 and 6.1.1.4'
H H 0.0000 0.0000 'International Tables Vol C Tables 4.2.6.8 and 6.1.1.4'
Cr Cr 0.3209 0.6236 'International Tables Vol C Tables 4.2.6.8 and 6.1.1.4'
N N 0.0061 0.0033 'International Tables Vol C Tables 4.2.6.8 and 6.1.1.4'
O O 0.0106 0.0060 'International Tables Vol C Tables 4.2.6.8 and 6.1.1.4'
Pb Pb -3.3944 10.1111 'International Tables Vol C Tables 4.2.6.8 and 6.1.1.4'

loop_
_geom_angle_atom_site_label_1
_geom_angle_atom_site_label_2
_geom_angle_atom_site_label_3
_geom_angle
O1 C1 Cr1 175.3(10)
C6A C1A C2A 116.9(11)
C6A C1A C12 121.5(11)
C2A C1A C12 121.6(11)
C6B C1B C2B 116.5(16)
C6B C1B C16 125.6(16)
C2B C1B C16 117.8(13)
O2 C2 Cr1 177.4(11)
C1A C2A C3A 119.3(13)
C1A C2A H2A 120.3
C3A C2A H2A 120.3
C4B C2B C1B 123(2)
C4B C2B H2B 118.5
C1B C2B H2B 118.5
O3 C3 Cr1 175.8(11)
C4A C3A C2A 120.6(14)
C4A C3A H3A 119.7
C2A C3A H3A 119.7
C4B C3B C5B 125(3)
C4B C3B H3B 117.6
C5B C3B H3B 117.5
O4 C4 Cr1 178.8(13)
C3A C4A C5A 119.9(15)
C3A C4A H4A 120.1
C5A C4A H4A 120.1
C3B C4B C2B 116(3)
C3B C4B H4B 122.2
C2B C4B H4B 122.3
O5 C5 Cr1 178.0(11)
C4A C5A C6A 120.9(15)
C4A C5A H5A 119.5
C6A C5A H5A 119.5
C6B C5B C3B 117(2)
C6B C5B H5B 121.5
C3B C5B H5B 121.5
O6 C6 Cr2 174.7(12)
C1A C6A C5A 122.2(13)
C1A C6A H6A 118.9
C5A C6A H6A 118.9
C5B C6B C1B 123(2)
C5B C6B H6B 118.5
C1B C6B H6B 118.5
O7 C7 Cr2 171.6(16)
O8 C8 Cr2 178.8(11)
O9 C9 Cr2 177.2(11)
O10 C10 Cr2 178.8(14)
O13 C11 O11 123.3(11)
O13 C11 O12 121.5(11)
O11 C11 O12 115.2(9)
O13 C11 Pb 179.2(9)
O11 C11 Pb 57.0(5)
O12 C11 Pb 58.3(5)
C1A C12 N1 115.8(8)
C1A C12 H12A 108.3
N1 C12 H12A 108.3
C1A C12 H12B 108.3
N1 C12 H12B 108.3
H12A C12 H12B 107.4
N1 C13 H13A 109.5
N1 C13 H13B 109.5
H13A C13 H13B 109.5
N1 C13 H13C 109.5
H13A C13 H13C 109.5
H13B C13 H13C 109.5
N1 C14 H14A 109.5
N1 C14 H14B 109.5
H14A C14 H14B 109.5
N1 C14 H14C 109.5
H14A C14 H14C 109.5
H14B C14 H14C 109.5
N1 C15 H15A 109.5
N1 C15 H15B 109.5
H15A C15 H15B 109.5
N1 C15 H15C 109.5
H15A C15 H15C 109.5
H15B C15 H15C 109.5
C1B C16 N2 113.9(10)
C1B C16 H16A 108.8
N2 C16 H16A 108.8
C1B C16 H16B 108.8
N2 C16 H16B 108.8
H16A C16 H16B 107.7
N2 C17 H17A 109.5
N2 C17 H17B 109.5
H17A C17 H17B 109.5
N2 C17 H17C 109.5
H17A C17 H17C 109.5
H17B C17 H17C 109.5
N2 C18 H18A 109.5
N2 C18 H18B 109.5
H18A C18 H18B 109.5
N2 C18 H18C 109.5
H18A C18 H18C 109.5
H18B C18 H18C 109.5
N2 C19 H19A 109.5
N2 C19 H19B 109.5
H19A C19 H19B 109.5
N2 C19 H19C 109.5
H19A C19 H19C 109.5
H19B C19 H19C 109.5
C3 Cr1 C1 90.0(5)
C3 Cr1 C2 92.2(5)
C1 Cr1 C2 88.6(5)
C3 Cr1 C5 98.7(5)
C1 Cr1 C5 89.5(5)
C2 Cr1 C5 168.9(5)
C3 Cr1 C4 89.8(5)
C1 Cr1 C4 178.4(5)
C2 Cr1 C4 93.1(5)
C5 Cr1 C4 88.9(5)
C3 Cr1 Pb 174.6(4)
C1 Cr1 Pb 92.2(3)
C2 Cr1 Pb 83.0(4)
C5 Cr1 Pb 86.2(3)
C4 Cr1 Pb 88.1(4)
C9 Cr2 C6 90.5(5)
C9 Cr2 C10 96.3(6)
C6 Cr2 C10 173.2(6)
C9 Cr2 C7 92.0(6)
C6 Cr2 C7 90.5(6)
C10 Cr2 C7 89.6(7)
C9 Cr2 C8 94.5(5)
C6 Cr2 C8 90.2(5)
C10 Cr2 C8 88.9(6)
C7 Cr2 C8 173.4(6)
C9 Cr2 Pb 178.0(4)
C6 Cr2 Pb 87.5(4)
C10 Cr2 Pb 85.6(4)
C7 Cr2 Pb 87.8(5)
C8 Cr2 Pb 85.7(4)
C15 N1 C14 110.0(9)
C15 N1 C13 110.3(9)
C14 N1 C13 109.9(9)
C15 N1 C12 107.0(8)
C14 N1 C12 110.3(8)
C13 N1 C12 109.3(8)
C18 N2 C17 111.8(10)
C18 N2 C16 112.1(9)
C17 N2 C16 110.9(9)
C18 N2 C19 106.9(9)
C17 N2 C19 107.3(10)
C16 N2 C19 107.6(9)
C11 O11 Pb 94.8(6)
C11 O12 Pb 93.0(6)
O11 Pb O12 56.9(2)
O11 Pb Cr1 111.05(19)
O12 Pb Cr1 105.89(18)
O11 Pb Cr2 104.35(19)
O12 Pb Cr2 107.83(18)
Cr1 Pb Cr2 140.49(5)
O11 Pb C11 28.2(3)
O12 Pb C11 28.7(3)
Cr1 Pb C11 111.0(2)
Cr2 Pb C11 108.5(2)

loop_
_geom_bond_atom_site_label_1
_geom_bond_atom_site_label_2
_geom_bond_distance
C1 O1 1.139(12)
C1 Cr1 1.861(12)
C1A C6A 1.350(15)
C1A C2A 1.377(15)
C1A C12 1.500(14)
C1B C6B 1.369(19)
C1B C2B 1.407(19)
C1B C16 1.488(17)
C2 O2 1.152(12)
C2 Cr1 1.861(12)
C2A C3A 1.425(18)
C2A H2A 0.9300
C2B C4B 1.37(2)
C2B H2B 0.9300
C3 O3 1.137(12)
C3 Cr1 1.842(12)
C3A C4A 1.32(2)
C3A H3A 0.9300
C3B C4B 1.36(3)
C3B C5B 1.37(3)
C3B H3B 0.9300
C4 O4 1.133(13)
C4 Cr1 1.883(14)
C4A C5A 1.32(2)
C4A H4A 0.9300
C4B H4B 0.9300
C5 O5 1.154(11)
C5 Cr1 1.876(11)
C5A C6A 1.372(16)
C5A H5A 0.9300
C5B C6B 1.35(3)
C5B H5B 0.9300
C6 O6 1.148(13)
C6 Cr2 1.834(13)
C6A H6A 0.9300
C6B H6B 0.9300
C7 O7 1.156(17)
C7 Cr2 1.880(17)
C8 O8 1.123(13)
C8 Cr2 1.886(13)
C9 O9 1.143(12)
C9 Cr2 1.829(12)
C10 O10 1.168(14)
C10 Cr2 1.847(14)
C11 O13 1.250(12)
C11 O11 1.294(12)
C11 O12 1.310(12)
C11 Pb 2.725(11)
C12 N1 1.541(12)
C12 H12A 0.9700
C12 H12B 0.9700
C13 N1 1.494(13)
C13 H13A 0.9600
C13 H13B 0.9600
C13 H13C 0.9600
C14 N1 1.480(13)
C14 H14A 0.9600
C14 H14B 0.9600
C14 H14C 0.9600
C15 N1 1.478(12)
C15 H15A 0.9600
C15 H15B 0.9600
C15 H15C 0.9600
C16 N2 1.498(13)
C16 H16A 0.9700
C16 H16B 0.9700
C17 N2 1.488(14)
C17 H17A 0.9600
C17 H17B 0.9600
C17 H17C 0.9600
C18 N2 1.466(14)
C18 H18A 0.9600
C18 H18B 0.9600
C18 H18C 0.9600
C19 N2 1.512(16)
C19 H19A 0.9600
C19 H19B 0.9600
C19 H19C 0.9600
Cr1 Pb 2.6570(18)
Cr2 Pb 2.671(2)
O11 Pb 2.293(7)
O12 Pb 2.321(7)

loop_
_geom_torsion_atom_site_label_1
_geom_torsion_atom_site_label_2
_geom_torsion_atom_site_label_3
_geom_torsion_atom_site_label_4
_geom_torsion
C6A C1A C2A C3A -3.4(18)
C12 C1A C2A C3A 178.6(11)
C6B C1B C2B C4B -1(3)
C16 C1B C2B C4B 178.7(18)
C1A C2A C3A C4A 5(2)
C2A C3A C4A C5A -3(2)
C5B C3B C4B C2B -4(4)
C1B C2B C4B C3B 2(3)
C3A C4A C5A C6A 0(2)
C4B C3B C5B C6B 5(4)
C2A C1A C6A C5A 0.6(18)
C12 C1A C6A C5A 178.6(11)
C4A C5A C6A C1A 1(2)
C3B C5B C6B C1B -4(3)
C2B C1B C6B C5B 2(3)
C16 C1B C6B C5B -177.8(17)
C6A C1A C12 N1 93.3(13)
C2A C1A C12 N1 -88.8(13)
C6B C1B C16 N2 -82.4(17)
C2B C1B C16 N2 98.1(14)
O3 C3 Cr1 C1 49(15)
O3 C3 Cr1 C2 -39(15)
O3 C3 Cr1 C5 139(15)
O3 C3 Cr1 C4 -132(15)
O3 C3 Cr1 Pb -65(17)
O1 C1 Cr1 C3 20(12)
O1 C1 Cr1 C2 112(12)
O1 C1 Cr1 C5 -79(12)
O1 C1 Cr1 C4 -62(24)
O1 C1 Cr1 Pb -165(12)
O2 C2 Cr1 C3 115(26)
O2 C2 Cr1 C1 25(26)
O2 C2 Cr1 C5 -55(27)
O2 C2 Cr1 C4 -155(26)
O2 C2 Cr1 Pb -67(26)
O5 C5 Cr1 C3 -96(31)
O5 C5 Cr1 C1 -6(31)
O5 C5 Cr1 C2 74(32)
O5 C5 Cr1 C4 174(100)
O5 C5 Cr1 Pb 86(31)
O4 C4 Cr1 C3 -44(62)
O4 C4 Cr1 C1 38(72)
O4 C4 Cr1 C2 -137(62)
O4 C4 Cr1 C5 54(62)
O4 C4 Cr1 Pb 141(62)
O9 C9 Cr2 C6 -18(28)
O9 C9 Cr2 C10 162(28)
O9 C9 Cr2 C7 72(28)
O9 C9 Cr2 C8 -108(28)
O9 C9 Cr2 Pb -13(38)
O6 C6 Cr2 C9 -21(14)
O6 C6 Cr2 C10 156(12)
O6 C6 Cr2 C7 -113(14)
O6 C6 Cr2 C8 73(14)
O6 C6 Cr2 Pb 159(14)
O10 C10 Cr2 C9 46(71)
O10 C10 Cr2 C6 -131(68)
O10 C10 Cr2 C7 138(70)
O10 C10 Cr2 C8 -48(70)
O10 C10 Cr2 Pb -134(71)
O7 C7 Cr2 C9 5(11)
O7 C7 Cr2 C6 95(11)
O7 C7 Cr2 C10 -91(11)
O7 C7 Cr2 C8 -169(8)
O7 C7 Cr2 Pb -177(11)
O8 C8 Cr2 C9 20(59)
O8 C8 Cr2 C6 -70(59)
O8 C8 Cr2 C10 116(59)
O8 C8 Cr2 C7 -167(56)
O8 C8 Cr2 Pb -158(59)
C1A C12 N1 C15 -175.1(9)
C1A C12 N1 C14 -55.5(12)
C1A C12 N1 C13 65.5(12)
C1B C16 N2 C18 -57.8(14)
C1B C16 N2 C17 68.0(14)
C1B C16 N2 C19 -175.0(11)
O13 C11 O11 Pb -179.1(10)
O12 C11 O11 Pb -0.5(9)
O13 C11 O12 Pb 179.1(9)
O11 C11 O12 Pb 0.5(9)
C11 O11 Pb O12 0.3(6)
C11 O11 Pb Cr1 -95.4(6)
C11 O11 Pb Cr2 102.4(6)
C11 O12 Pb O11 -0.3(6)
C11 O12 Pb Cr1 104.8(6)
C11 O12 Pb Cr2 -96.1(6)
C3 Cr1 Pb O11 -163(4)
C1 Cr1 Pb O11 82.2(4)
C2 Cr1 Pb O11 170.5(4)
C5 Cr1 Pb O11 -7.1(4)
C4 Cr1 Pb O11 -96.2(4)
C3 Cr1 Pb O12 137(4)
C1 Cr1 Pb O12 22.1(4)
C2 Cr1 Pb O12 110.4(4)
C5 Cr1 Pb O12 -67.3(4)
C4 Cr1 Pb O12 -156.3(4)
C3 Cr1 Pb Cr2 -11(4)
C1 Cr1 Pb Cr2 -125.6(3)
C2 Cr1 Pb Cr2 -37.3(3)
C5 Cr1 Pb Cr2 145.0(3)
C4 Cr1 Pb Cr2 56.0(4)
C3 Cr1 Pb C11 167(4)
C1 Cr1 Pb C11 51.9(4)
C2 Cr1 Pb C11 140.2(4)
C5 Cr1 Pb C11 -37.4(4)
C4 Cr1 Pb C11 -126.5(5)
C9 Cr2 Pb O11 -154(12)
C6 Cr2 Pb O11 -148.7(5)
C10 Cr2 Pb O11 30.9(5)
C7 Cr2 Pb O11 120.7(5)
C8 Cr2 Pb O11 -58.3(4)
C9 Cr2 Pb O12 -94(12)
C6 Cr2 Pb O12 -89.3(4)
C10 Cr2 Pb O12 90.3(5)
C7 Cr2 Pb O12 -179.9(5)
C8 Cr2 Pb O12 1.1(4)
C9 Cr2 Pb Cr1 53(12)
C6 Cr2 Pb Cr1 58.0(4)
C10 Cr2 Pb Cr1 -122.3(5)
C7 Cr2 Pb Cr1 -32.6(5)
C8 Cr2 Pb Cr1 148.4(4)
C9 Cr2 Pb C11 -125(12)
C6 Cr2 Pb C11 -119.5(5)
C10 Cr2 Pb C11 60.1(6)
C7 Cr2 Pb C11 149.9(6)
C8 Cr2 Pb C11 -29.2(4)
O13 C11 Pb O11 107(67)
O12 C11 Pb O11 179.5(10)
O13 C11 Pb O12 -72(67)
O11 C11 Pb O12 -179.5(10)
O13 C11 Pb Cr1 -157(67)
O11 C11 Pb Cr1 95.7(6)
O12 C11 Pb Cr1 -84.8(6)
O13 C11 Pb Cr2 21(67)
O11 C11 Pb Cr2 -86.0(6)
O12 C11 Pb Cr2 93.5(5)
